data_8104356
loop_
_publ_author_name
'Fischer, R.X.'
'Tillmanns, E.'

_publ_section_title
;
 Die Kristallstruktur von Na4 Ca Si3 O9 und dessen strukturelle
 Beziehungen zu K4 Sr Ge3 O9 und Ca3 Al2 O6
;
_journal_name_full 'Zeitschrift fuer Kristallographie (149,1979-)'
_journal_page_first 245
_journal_page_last 256
_journal_volume 166
_journal_year 1984
_chemical_formula_sum 'Ca3.84 Na15.6 O36 Si12'
_chemical_name_systematic 'Na15.6 Ca3.84 (Si12 O36)'
_space_group_IT_number 205
_symmetry_space_group_name_Hall '-P 2ac 2ab 3'
_symmetry_space_group_name_H-M 'P a -3'
_cell_angle_alpha 90
_cell_angle_beta 90
_cell_angle_gamma 90
_cell_formula_units_Z 4
_cell_length_a 15.087
_cell_length_b 15.087
_cell_length_c 15.087
_cell_volume 3434.066
_citation_journal_id_ASTM ZEKRDZ
_cod_data_source_file Fischer_ZEKRDZ_1984_1905.cif
_cod_data_source_block Ca3.84Na15.6O36Si12
_cod_database_code 8104356

loop_
_symmetry_equiv_pos_as_xyz
x,y,z
-x+1/2,-y,z+1/2
x+1/2,-y+1/2,-z
-x,y+1/2,-z+1/2
z,x,y
-z+1/2,-x,y+1/2
z+1/2,-x+1/2,-y
-z,x+1/2,-y+1/2
y,z,x
y+1/2,-z+1/2,-x
-y,z+1/2,-x+1/2
-y+1/2,-z,x+1/2
-x,-y,-z
x-1/2,y,-z-1/2
-x-1/2,y-1/2,z
x,-y-1/2,z-1/2
-z,-x,-y
z-1/2,x,-y-1/2
-z-1/2,x-1/2,y
z,-x-1/2,y-1/2
-y,-z,-x
-y-1/2,z-1/2,x
y,-z-1/2,x-1/2
y-1/2,z,-x-1/2

loop_
_atom_site_label
_atom_site_type_symbol
_atom_site_fract_x
_atom_site_fract_y
_atom_site_fract_z
_atom_site_occupancy
_atom_site_U_iso_or_equiv
O6 O-2 0.2556 0.1257 0.5086 1 0.0
Na4 Na+1 0.373 0.1432 0.3803 1 0.0
Ca5 Ca+2 0.5 0.5 0.5 0.59 0.0
O5 O-2 0.0201 0.9932 0.1578 1 0.0
Si2 Si+4 0.4806 0.0212 0.2503 1 0.0
O4 O-2 0.0933 0.2615 0.2264 1 0.0
Ca4 Ca+2 0 0 0 0.88 0.0
O1 O-2 0.273 0.2658 0.4142 1 0.0
Na5 Na+1 0.0958 0.3713 0.1283 1 0.0
Ca2 Ca+2 0.3742 0.3742 0.3742 0.87 0.0
Na2 Na+1 0.3742 0.3742 0.3742 0.13 0.0
Si1 Si+4 0.5033 0.2329 0.2303 1 0.0
Ca1 Ca+2 0.1269 0.1269 0.1269 0.28 0.0
O2 O-2 0.338 0.484 0.4777 1 0.0
Na3 Na+1 0.2493 0.2493 0.2493 0.94 0.0
Na1 Na+1 0.1269 0.1269 0.1269 0.72 0.0
Ca3 Ca+2 0.2493 0.2493 0.2493 0.06 0.0
O3 O-2 0.1263 0.2358 0.4962 1 0.0
